data_4511009
loop_
_publ_author_name
'White, Nicholas G.'
'Serpell, Christopher J.'
'Beer, Paul D.'

_publ_section_title
;
 Structural Study of Triazole and Amide Containing Anion-Templated
 Pseudorotaxanes
;
_journal_issue 7
_journal_name_full 'Crystal Growth &amp; Design'
_journal_page_first 3472
_journal_paper_doi 10.1021/cg500420u
_journal_volume 14
_journal_year 2014
_chemical_compound_source synthesized
_chemical_formula_moiety
;
C22 H34 N7, C36 H46 N2 O9, Br1, 0.55(C4 H10 O), 0.85(C3 H6 O)
;
_chemical_formula_sum 'C62.75 H90.6 Br N9 O10.4'
_chemical_formula_weight 1217.37
_space_group_IT_number 14
_symmetry_cell_setting monoclinic
_symmetry_space_group_name_Hall '-P 2yn'
_symmetry_space_group_name_H-M 'P 1 21/n 1'
_atom_sites_solution_hydrogens difmap
_atom_sites_solution_primary other
_cell_angle_alpha 90
_cell_angle_beta 98.439(3)
_cell_angle_gamma 90
_cell_formula_units_Z 4
_cell_length_a 14.6088(4)
_cell_length_b 14.5942(5)
_cell_length_c 30.4951(14)
_cell_measurement_reflns_used 5560
_cell_measurement_temperature 150
_cell_measurement_theta_max 74.23
_cell_measurement_theta_min 2.93
_cell_volume 6431.3(4)
_computing_cell_refinement 'CrysAlis Pro (Oxford Diffraction, 2010)'
_computing_data_collection 'CrysAlis Pro (Oxford Diffraction, 2010)'
_computing_data_reduction 'CrysAlis Pro (Oxford Diffraction, 2010)'
_computing_publication_material 'CRYSTALS (Betteridge et al., 2003)'
_computing_structure_refinement 'CRYSTALS (Betteridge et al., 2003)'
_computing_structure_solution 'Superflip (Palatinus & Chapuis, 2007)'
_diffrn_ambient_temperature 150
_diffrn_measured_fraction_theta_full 0.996
_diffrn_measured_fraction_theta_max 0.964
_diffrn_measurement_device Area
_diffrn_measurement_device_type 'Oxford Diffraction SuperNova'
_diffrn_measurement_method \w
_diffrn_radiation_monochromator graphite
_diffrn_radiation_type 'Cu K\a'
_diffrn_radiation_wavelength 1.54180
_diffrn_reflns_av_R_equivalents 0.045
_diffrn_reflns_limit_h_max 18
_diffrn_reflns_limit_h_min -11
_diffrn_reflns_limit_k_max 16
_diffrn_reflns_limit_k_min -17
_diffrn_reflns_limit_l_max 36
_diffrn_reflns_limit_l_min -38
_diffrn_reflns_number 27119
_diffrn_reflns_theta_full 66.212
_diffrn_reflns_theta_max 74.395
_diffrn_reflns_theta_min 3.191
_diffrn_standards_number 0
_exptl_absorpt_coefficient_mu 1.382
_exptl_absorpt_correction_T_max 1.00
_exptl_absorpt_correction_T_min 0.733
_exptl_absorpt_correction_type multi-scan
_exptl_absorpt_process_details 'CrysAlis Pro (Oxford Diffraction, 2010)'
_exptl_crystal_colour colourless
_exptl_crystal_density_diffrn 1.257
_exptl_crystal_density_method 'not measured'
_exptl_crystal_description plate
_exptl_crystal_F_000 2593.201
_exptl_crystal_size_max 0.40
_exptl_crystal_size_mid 0.12
_exptl_crystal_size_min 0.015
_refine_diff_density_max 1.12
_refine_diff_density_min -0.66
_refine_ls_extinction_method None
_refine_ls_goodness_of_fit_ref 1.0360
_refine_ls_hydrogen_treatment constr
_refine_ls_matrix_type full
_refine_ls_number_parameters 811
_refine_ls_number_reflns 10091
_refine_ls_number_restraints 129
_refine_ls_R_factor_all 0.0901
_refine_ls_R_factor_gt 0.0704
_refine_ls_shift/su_max 0.0004984
_refine_ls_shift/su_mean 0.0000385
_refine_ls_structure_factor_coef Fsqd
_refine_ls_weighting_details
;
 Method= Modified Sheldrick 
 w=1/[\s^2^(F^2^) + ( 0.03P)^2^ +24.00P] 
 ,where P=(max(Fo^2^,0) + 2Fc^2^)/3 
;
_refine_ls_weighting_scheme calc
_refine_ls_wR_factor_all 0.1696
_refine_ls_wR_factor_gt 0.1597
_refine_ls_wR_factor_ref 0.1696
_reflns_limit_h_max 18
_reflns_limit_h_min -18
_reflns_limit_k_max 17
_reflns_limit_k_min 0
_reflns_limit_l_max 38
_reflns_limit_l_min 0
_reflns_number_gt 7682
_reflns_number_total 12661
_reflns_threshold_expression I>2.0\s(I)
_oxford_diffrn_Wilson_B_factor 3.39
_oxford_diffrn_Wilson_scale 0.59
_oxford_refine_ls_r_factor_ref 0.0901
_oxford_refine_ls_scale 1.440(6)
_oxford_reflns_number_all 10091
_oxford_reflns_threshold_expression_ref I>-3.0\s(I)
_cod_data_source_file cg500420u_si_001.cif
_cod_data_source_block 1.Br.2
_cod_depositor_comments
;
The following automatic conversions were performed:

'_atom_sites_solution_primary' value 'Other' changed to 'other'
according to
/usr/data/users/saulius/crontab/automatic-downloads/rss-feeds/ACS/lib/dictionaries/cif_core.dic
dictionary named 'cif_core.dic' version 2.4.2 from 2011-04-26.

Automatic conversion script
Id: cif_fix_values 2281 2013-09-26 08:29:07Z andrius 

 Adding full bibliography for 4511009--4511017.cif.
;
_cod_original_sg_symbol_H-M 'P 21/n '
_cod_original_formula_sum 'C62.75 H90.60 Br1 N9 O10.40'
_cod_database_code 4511009

loop_
_symmetry_equiv_pos_as_xyz
x,y,z
-x,-y,-z
x+1/2,-y+1/2,z+1/2
-x+1/2,y+1/2,-z+1/2

loop_
_atom_site_label
_atom_site_type_symbol
_atom_site_fract_x
_atom_site_fract_y
_atom_site_fract_z
_atom_site_U_iso_or_equiv
_atom_site_occupancy
_atom_site_adp_type
_atom_site_refinement_flags_posn
_atom_site_refinement_flags_adp
_atom_site_disorder_group
Br1 Br 0.34894(4) 0.42246(4) 0.63312(2) 0.0484 1.0000 Uani . . .
O2 O 0.7140(2) 0.4939(3) 0.63268(14) 0.0536 1.0000 Uani . . .
C3 C 0.6226(4) 0.4874(4) 0.6088(2) 0.0510 1.0000 Uani . . .
C4 C 0.5899(4) 0.3917(4) 0.6069(2) 0.0554 1.0000 Uani . . .
O5 O 0.6387(2) 0.3354(3) 0.58022(12) 0.0488 1.0000 Uani . . .
C6 C 0.6110(4) 0.2432(4) 0.5832(2) 0.0543 1.0000 Uani . . .
C7 C 0.6574(3) 0.1837(4) 0.5543(2) 0.0522 1.0000 Uani . . .
O8 O 0.7549(2) 0.1866(3) 0.56808(12) 0.0498 1.0000 Uani . . .
C9 C 0.8006(4) 0.1131(4) 0.55009(19) 0.0540 1.0000 Uani . . .
C10 C 0.9038(3) 0.1312(4) 0.55841(18) 0.0483 1.0000 Uani . . .
O11 O 0.9328(2) 0.1287(3) 0.60487(12) 0.0451 1.0000 Uani . . .
C12 C 1.0271(3) 0.1410(3) 0.61860(17) 0.0391 1.0000 Uani . . .
C13 C 1.0904(3) 0.1531(4) 0.58970(18) 0.0464 1.0000 Uani . . .
C14 C 1.1840(3) 0.1650(4) 0.60683(18) 0.0427 1.0000 Uani . . .
C15 C 1.2121(3) 0.1649(3) 0.65146(17) 0.0359 1.0000 Uani . . .
O16 O 1.3030(2) 0.1736(2) 0.67105(11) 0.0429 1.0000 Uani . . .
C17 C 1.3702(3) 0.1634(4) 0.64171(18) 0.0447 1.0000 Uani . . .
C18 C 1.4641(3) 0.1560(4) 0.66987(18) 0.0432 1.0000 Uani . . .
N19 N 1.4934(3) 0.2434(3) 0.69029(14) 0.0400 1.0000 Uani . . .
C20 C 1.5774(3) 0.2510(3) 0.71485(16) 0.0375 1.0000 Uani . . .
O21 O 1.6279(2) 0.1837(2) 0.72166(13) 0.0496 1.0000 Uani . . .
C22 C 1.6062(3) 0.3425(3) 0.73428(16) 0.0353 1.0000 Uani . . .
C23 C 1.6864(3) 0.3447(3) 0.76549(16) 0.0354 1.0000 Uani . . .
C24 C 1.7197(3) 0.4251(4) 0.78620(16) 0.0359 1.0000 Uani . . .
C25 C 1.6731(3) 0.5059(3) 0.77325(17) 0.0377 1.0000 Uani . . .
C26 C 1.5931(3) 0.5063(4) 0.74190(16) 0.0365 1.0000 Uani . . .
C27 C 1.5594(3) 0.4238(3) 0.72272(15) 0.0344 1.0000 Uani . . .
C28 C 1.5476(3) 0.5971(3) 0.73054(16) 0.0365 1.0000 Uani . . .
O29 O 1.5816(2) 0.6682(2) 0.74668(13) 0.0487 1.0000 Uani . . .
N30 N 1.4667(3) 0.5975(3) 0.70285(15) 0.0434 1.0000 Uani . . .
C31 C 1.4200(4) 0.6834(4) 0.6911(2) 0.0528 1.0000 Uani . . .
C32 C 1.3236(3) 0.6683(4) 0.66691(19) 0.0485 1.0000 Uani . . .
O33 O 1.2691(2) 0.6319(3) 0.69857(12) 0.0470 1.0000 Uani . . .
C34 C 1.1760(3) 0.6189(4) 0.68303(18) 0.0424 1.0000 Uani . . .
C35 C 1.1397(3) 0.6166(4) 0.63877(17) 0.0429 1.0000 Uani . . .
C36 C 1.0449(3) 0.6055(4) 0.62598(18) 0.0433 1.0000 Uani . . .
C37 C 0.9877(3) 0.5970(3) 0.65813(17) 0.0382 1.0000 Uani . . .
O38 O 0.8943(2) 0.5854(3) 0.64207(12) 0.0499 1.0000 Uani . . .
C39 C 0.8314(4) 0.5855(4) 0.67370(19) 0.0513 1.0000 Uani . . .
C40 C 0.7347(4) 0.5824(4) 0.6490(2) 0.0515 1.0000 Uani . . .
C41 C 1.0237(4) 0.5980(3) 0.70248(17) 0.0395 1.0000 Uani . . .
C42 C 1.1183(3) 0.6089(3) 0.71480(18) 0.0423 1.0000 Uani . . .
C43 C 1.8065(3) 0.4249(4) 0.82128(17) 0.0413 1.0000 Uani . . .
C44 C 1.8094(6) 0.3393(5) 0.8496(3) 0.1198 1.0000 Uani . . .
C45 C 1.8089(4) 0.5063(5) 0.8519(2) 0.0692 1.0000 Uani . . .
C46 C 1.8904(4) 0.4287(7) 0.7976(2) 0.0909 1.0000 Uani . . .
C47 C 1.1474(3) 0.1545(3) 0.68059(17) 0.0389 1.0000 Uani . . .
C48 C 1.0551(3) 0.1424(3) 0.66388(17) 0.0381 1.0000 Uani . . .
N49 N 0.1006(3) 0.4172(4) 0.50891(15) 0.0564 1.0000 Uani . . .
N50 N 0.0149(3) 0.3866(4) 0.49370(15) 0.0614 1.0000 Uani . . .
N51 N -0.0250(3) 0.3676(4) 0.52884(15) 0.0581 1.0000 Uani . . .
C52 C 0.0357(4) 0.3864(4) 0.56571(17) 0.0453 1.0000 Uani . . .
C53 C 0.1163(4) 0.4180(4) 0.55314(18) 0.0495 1.0000 Uani . . .
C54 C 0.0152(4) 0.3713(3) 0.61091(17) 0.0417 1.0000 Uani . . .
C55 C 0.0828(4) 0.3837(3) 0.64708(17) 0.0402 1.0000 Uani . . .
C56 C 0.0639(4) 0.3693(3) 0.68992(17) 0.0386 1.0000 Uani . . .
C57 C -0.0242(3) 0.3397(3) 0.69510(17) 0.0397 1.0000 Uani . . .
N58 N -0.0888(3) 0.3278(3) 0.65961(14) 0.0406 1.0000 Uani . . .
C59 C -0.0726(4) 0.3435(3) 0.61836(17) 0.0421 1.0000 Uani . . .
C60 C -0.1813(3) 0.2936(4) 0.66668(18) 0.0487 1.0000 Uani . . .
C61 C 0.1338(4) 0.3849(3) 0.72858(17) 0.0413 1.0000 Uani . . .
N62 N 0.1117(3) 0.3946(3) 0.77008(14) 0.0487 1.0000 Uani . . .
N63 N 0.1874(3) 0.4122(3) 0.79770(15) 0.0514 1.0000 Uani . . .
N64 N 0.2575(3) 0.4141(3) 0.77335(14) 0.0456 1.0000 Uani . . .
C65 C 0.2279(4) 0.3983(3) 0.73070(18) 0.0429 1.0000 Uani . . .
C66 C 0.3521(4) 0.4304(4) 0.79522(19) 0.0537 1.0000 Uani . . .
C67 C 0.4061(4) 0.3433(4) 0.8031(2) 0.0525 1.0000 Uani . . .
C68 C 0.4970(4) 0.3562(4) 0.83388(18) 0.0537 1.0000 Uani . . .
C69 C 0.4828(5) 0.3679(5) 0.8819(2) 0.0667 1.0000 Uani . . .
C70 C 0.5679(6) 0.3729(6) 0.9142(2) 0.0837 1.0000 Uani . . .
C71 C 0.5485(7) 0.3757(6) 0.9625(2) 0.1023 1.0000 Uani . . .
C72 C 0.1643(4) 0.4425(6) 0.4777(2) 0.0764 1.0000 Uani . U .
C73 C 0.2565(5) 0.3915(6) 0.4889(3) 0.0868 1.0000 Uani . U .
C74 C 0.2499(6) 0.2920(6) 0.4862(3) 0.0958 1.0000 Uani . U .
C75 C 0.3408(6) 0.2382(8) 0.4972(4) 0.1310 1.0000 Uani . U .
C76 C 0.3292(7) 0.1386(9) 0.4912(5) 0.1742 1.0000 Uani D U .
C77 C 0.4211(8) 0.0915(10) 0.4986(6) 0.2698 1.0000 Uani D U .
O223 O 0.3400(7) 0.7433(7) 0.5608(4) 0.0915 0.5500 Uani D U 3
C222 C 0.3233(11) 0.6537(10) 0.5406(9) 0.1113 0.5500 Uani D U 3
C221 C 0.4163(14) 0.6044(14) 0.5427(9) 0.1229 0.5500 Uani D U 3
C225 C 0.2819(15) 0.8873(10) 0.5806(7) 0.1497 0.5500 Uani D U 3
C224 C 0.2559(9) 0.7941(9) 0.5600(5) 0.1393 0.5500 Uani D U 3
C202 C 0.3292(8) 0.9391(17) 0.5735(6) 0.1037 0.4000 Uani D U 1
C203 C 0.4165(11) 0.9166(16) 0.6039(6) 0.1011 0.4000 Uani D U 1
O201 O 0.3321(11) 0.9847(14) 0.5410(5) 0.1456 0.4000 Uani D U 1
C204 C 0.2381(11) 0.9041(18) 0.5842(8) 0.1039 0.4000 Uani D U 1
O211 O 0.4100(17) 0.7171(18) 0.5675(7) 0.2232 0.4500 Uani D U 2
C213 C 0.2646(17) 0.651(3) 0.5311(13) 0.2850 0.4500 Uani D . 2
C212 C 0.3709(16) 0.655(2) 0.5431(16) 0.2196 0.4500 Uani D U 2
C214 C 0.430(3) 0.580(3) 0.5261(13) 0.2224 0.4500 Uani D U 2
H31 H 0.5811 0.5244 0.6236 0.0603 1.0000 Uiso R . .
H32 H 0.6215 0.5093 0.5785 0.0603 1.0000 Uiso R . .
H42 H 0.5986 0.3674 0.6371 0.0680 1.0000 Uiso R . .
H41 H 0.5247 0.3909 0.5949 0.0680 1.0000 Uiso R . .
H62 H 0.6281 0.2231 0.6141 0.0641 1.0000 Uiso R . .
H61 H 0.5439 0.2391 0.5747 0.0638 1.0000 Uiso R . .
H71 H 0.6358 0.1207 0.5564 0.0631 1.0000 Uiso R . .
H72 H 0.6431 0.2042 0.5236 0.0630 1.0000 Uiso R . .
H92 H 0.7868 0.0548 0.5636 0.0662 1.0000 Uiso R . .
H91 H 0.7806 0.1103 0.5185 0.0659 1.0000 Uiso R . .
H102 H 0.9164 0.1911 0.5463 0.0602 1.0000 Uiso R . .
H101 H 0.9348 0.0828 0.5443 0.0600 1.0000 Uiso R . .
H131 H 1.0715 0.1535 0.5588 0.0547 1.0000 Uiso R . .
H141 H 1.2272 0.1739 0.5873 0.0528 1.0000 Uiso R . .
H172 H 1.3692 0.2165 0.6222 0.0543 1.0000 Uiso R . .
H171 H 1.3580 0.1081 0.6241 0.0539 1.0000 Uiso R . .
H182 H 1.4600 0.1107 0.6928 0.0541 1.0000 Uiso R . .
H181 H 1.5085 0.1374 0.6509 0.0540 1.0000 Uiso R . .
H231 H 1.7185 0.2906 0.7725 0.0439 1.0000 Uiso R . .
H251 H 1.6952 0.5616 0.7860 0.0454 1.0000 Uiso R . .
H271 H 1.5053 0.4231 0.7023 0.0429 1.0000 Uiso R . .
H312 H 1.4154 0.7175 0.7181 0.0660 1.0000 Uiso R . .
H311 H 1.4550 0.7185 0.6722 0.0662 1.0000 Uiso R . .
H321 H 1.2978 0.7263 0.6552 0.0568 1.0000 Uiso R . .
H322 H 1.3259 0.6242 0.6429 0.0571 1.0000 Uiso R . .
H351 H 1.1780 0.6229 0.6169 0.0531 1.0000 Uiso R . .
H361 H 1.0202 0.6039 0.5959 0.0528 1.0000 Uiso R . .
H391 H 0.8404 0.6403 0.6924 0.0623 1.0000 Uiso R . .
H392 H 0.8417 0.5307 0.6922 0.0620 1.0000 Uiso R . .
H402 H 0.6911 0.5989 0.6692 0.0640 1.0000 Uiso R . .
H401 H 0.7299 0.6254 0.6241 0.0642 1.0000 Uiso R . .
H411 H 0.9846 0.5916 0.7242 0.0490 1.0000 Uiso R . .
H421 H 1.1434 0.6096 0.7451 0.0522 1.0000 Uiso R . .
H441 H 1.8502 0.3479 0.8772 0.1700 1.0000 Uiso R . .
H443 H 1.7480 0.3251 0.8554 0.1700 1.0000 Uiso R . .
H442 H 1.8315 0.2885 0.8340 0.1700 1.0000 Uiso R . .
H451 H 1.8592 0.5002 0.8762 0.1028 1.0000 Uiso R . .
H453 H 1.8172 0.5618 0.8357 0.1032 1.0000 Uiso R . .
H452 H 1.7520 0.5110 0.8637 0.1029 1.0000 Uiso R . .
H461 H 1.9452 0.4305 0.8194 0.1348 1.0000 Uiso R . .
H463 H 1.8871 0.4833 0.7796 0.1351 1.0000 Uiso R . .
H462 H 1.8916 0.3752 0.7793 0.1351 1.0000 Uiso R . .
H471 H 1.1666 0.1549 0.7116 0.0465 1.0000 Uiso R . .
H481 H 1.0111 0.1350 0.6835 0.0471 1.0000 Uiso R . .
H531 H 0.1710 0.4362 0.5710 0.0602 1.0000 Uiso R . .
H551 H 0.1431 0.4021 0.6427 0.0512 1.0000 Uiso R . .
H571 H -0.0382 0.3280 0.7236 0.0490 1.0000 Uiso R . .
H591 H -0.1201 0.3350 0.5946 0.0522 1.0000 Uiso R . .
H601 H -0.2055 0.2548 0.6424 0.0752 1.0000 Uiso R . .
H603 H -0.2211 0.3451 0.6680 0.0752 1.0000 Uiso R . .
H602 H -0.1764 0.2606 0.6941 0.0752 1.0000 Uiso R . .
H651 H 0.2634 0.3963 0.7075 0.0524 1.0000 Uiso R . .
H662 H 0.3489 0.4580 0.8238 0.0639 1.0000 Uiso R . .
H661 H 0.3834 0.4717 0.7776 0.0639 1.0000 Uiso R . .
H672 H 0.3687 0.2999 0.8166 0.0633 1.0000 Uiso R . .
H671 H 0.4176 0.3201 0.7742 0.0631 1.0000 Uiso R . .
H681 H 0.5285 0.4106 0.8249 0.0649 1.0000 Uiso R . .
H682 H 0.5364 0.3022 0.8324 0.0653 1.0000 Uiso R . .
H692 H 0.4483 0.4244 0.8843 0.0792 1.0000 Uiso R . .
H691 H 0.4483 0.3157 0.8907 0.0790 1.0000 Uiso R . .
H702 H 0.6008 0.4286 0.9075 0.0984 1.0000 Uiso R . .
H701 H 0.6049 0.3185 0.9102 0.0981 1.0000 Uiso R . .
H711 H 0.6062 0.3806 0.9828 0.1450 1.0000 Uiso R . .
H713 H 0.5092 0.4277 0.9660 0.1449 1.0000 Uiso R . .
H712 H 0.5163 0.3205 0.9684 0.1450 1.0000 Uiso R . .
H721 H 0.1754 0.5083 0.4797 0.0923 1.0000 Uiso R . .
H722 H 0.1379 0.4258 0.4479 0.0922 1.0000 Uiso R . .
H732 H 0.2831 0.4072 0.5198 0.1032 1.0000 Uiso R . .
H731 H 0.2987 0.4122 0.4686 0.1034 1.0000 Uiso R . .
H742 H 0.2084 0.2713 0.5065 0.1150 1.0000 Uiso R . .
H741 H 0.2234 0.2774 0.4556 0.1153 1.0000 Uiso R . .
H751 H 0.3677 0.2520 0.5275 0.1541 1.0000 Uiso R . .
H752 H 0.3831 0.2580 0.4774 0.1541 1.0000 Uiso R . .
H762 H 0.2910 0.1159 0.5125 0.2002 1.0000 Uiso R . .
H761 H 0.2987 0.1253 0.4611 0.2002 1.0000 Uiso R . .
H2221 H 0.2836 0.6176 0.5572 0.1272 0.5500 Uiso R . 3
H2222 H 0.2928 0.6603 0.5100 0.1270 0.5500 Uiso R . 3
H2212 H 0.4064 0.5440 0.5301 0.1741 0.5500 Uiso R . 3
H2211 H 0.4464 0.5988 0.5729 0.1739 0.5500 Uiso R . 3
H2213 H 0.4557 0.6387 0.5261 0.1740 0.5500 Uiso R . 3
H2252 H 0.2483 0.9319 0.5614 0.1971 0.5500 Uiso R . 3
H2251 H 0.2640 0.8905 0.6097 0.1970 0.5500 Uiso R . 3
H2253 H 0.3472 0.8993 0.5830 0.1969 0.5500 Uiso R . 3
H2242 H 0.2176 0.7607 0.5780 0.1460 0.5500 Uiso R . 3
H2241 H 0.2242 0.7977 0.5297 0.1460 0.5500 Uiso R . 3
H2033 H 0.4107 0.9537 0.6363 0.1680 0.4000 Uiso R . 1
H2032 H 0.4742 0.9444 0.5860 0.1680 0.4000 Uiso R . 1
H2031 H 0.4156 0.8375 0.6070 0.1680 0.4000 Uiso R . 1
H2043 H 0.1889 0.9180 0.5605 0.1680 0.4000 Uiso R . 1
H2042 H 0.2281 0.9362 0.6107 0.1680 0.4000 Uiso R . 1
H2041 H 0.2398 0.8391 0.5898 0.1680 0.4000 Uiso R . 1
H2133 H 0.2455 0.5766 0.5310 0.3130 0.4500 Uiso R . 2
H2132 H 0.2377 0.6913 0.5582 0.3130 0.4500 Uiso R . 2
H2131 H 0.2464 0.6844 0.4974 0.3129 0.4500 Uiso R . 2
H2143 H 0.3801 0.5445 0.4959 0.2710 0.4500 Uiso R . 2
H2142 H 0.4466 0.5325 0.5584 0.2710 0.4500 Uiso R . 2
H2141 H 0.4969 0.6173 0.5151 0.2710 0.4500 Uiso R . 2
H191 H 1.4591 0.2914 0.6844 0.0492 1.0000 Uiso R . .
H301 H 1.4469 0.5478 0.6889 0.0538 1.0000 Uiso R . .
H771 H 0.4125 0.0273 0.4947 0.3070 1.0000 Uiso R . .
H772 H 0.4505 0.1034 0.5280 0.3070 1.0000 Uiso R . .
H773 H 0.4587 0.1138 0.4781 0.3070 1.0000 Uiso R . .

loop_
_atom_site_aniso_label
_atom_site_aniso_U_11
_atom_site_aniso_U_22
_atom_site_aniso_U_33
_atom_site_aniso_U_23
_atom_site_aniso_U_13
_atom_site_aniso_U_12
Br1 0.0396(3) 0.0490(3) 0.0560(3) -0.0003(3) 0.0049(2) 0.0046(3)
O2 0.0375(19) 0.049(2) 0.073(3) -0.003(2) 0.0039(18) 0.0040(17)
C3 0.040(3) 0.048(3) 0.066(4) 0.004(3) 0.012(3) 0.005(3)
C4 0.040(3) 0.052(4) 0.077(4) -0.003(3) 0.018(3) 0.001(3)
O5 0.0370(19) 0.054(2) 0.056(2) 0.0001(19) 0.0098(17) 0.0031(17)
C6 0.035(3) 0.059(4) 0.068(4) 0.005(3) 0.006(3) -0.005(3)
C7 0.034(3) 0.060(4) 0.060(4) -0.002(3) -0.001(2) -0.004(3)
O8 0.0344(18) 0.057(2) 0.057(2) -0.0083(19) 0.0013(16) 0.0023(17)
C9 0.044(3) 0.066(4) 0.051(3) -0.014(3) 0.001(3) 0.002(3)
C10 0.040(3) 0.055(3) 0.049(3) -0.010(3) 0.003(2) 0.005(3)
O11 0.0374(18) 0.049(2) 0.048(2) -0.0021(18) 0.0044(16) -0.0005(16)
C12 0.034(3) 0.032(3) 0.050(3) -0.005(2) 0.005(2) 0.003(2)
C13 0.041(3) 0.059(4) 0.038(3) -0.003(3) 0.003(2) 0.005(3)
C14 0.036(3) 0.044(3) 0.049(3) -0.004(3) 0.009(2) -0.001(2)
C15 0.034(3) 0.023(2) 0.050(3) -0.003(2) 0.003(2) 0.001(2)
O16 0.0340(18) 0.049(2) 0.045(2) -0.0062(17) 0.0040(15) 0.0013(16)
C17 0.035(3) 0.050(3) 0.048(3) -0.011(3) 0.004(2) 0.004(2)
C18 0.037(3) 0.041(3) 0.050(3) -0.010(2) 0.001(2) -0.002(2)
N19 0.034(2) 0.031(2) 0.053(3) -0.006(2) 0.0007(19) 0.0012(18)
C20 0.038(3) 0.036(3) 0.038(3) -0.002(2) 0.004(2) 0.000(2)
O21 0.047(2) 0.033(2) 0.064(2) -0.0085(18) -0.0080(18) 0.0068(17)
C22 0.038(3) 0.035(3) 0.033(3) 0.000(2) 0.008(2) -0.005(2)
C23 0.033(2) 0.034(3) 0.039(3) 0.002(2) 0.005(2) 0.001(2)
C24 0.034(2) 0.039(3) 0.036(3) 0.001(2) 0.0067(19) -0.003(2)
C25 0.040(3) 0.030(3) 0.044(3) -0.003(2) 0.011(2) -0.005(2)
C26 0.035(3) 0.040(3) 0.035(3) 0.000(2) 0.008(2) -0.007(2)
C27 0.032(2) 0.035(3) 0.036(3) -0.001(2) 0.0038(19) 0.002(2)
C28 0.035(3) 0.032(3) 0.044(3) -0.001(2) 0.009(2) 0.002(2)
O29 0.047(2) 0.035(2) 0.062(2) -0.0042(18) 0.0017(18) -0.0017(17)
N30 0.039(2) 0.031(2) 0.059(3) -0.004(2) 0.004(2) 0.0002(18)
C31 0.042(3) 0.039(3) 0.077(4) 0.000(3) 0.005(3) 0.005(3)
C32 0.043(3) 0.043(3) 0.059(4) 0.003(3) 0.005(3) 0.005(2)
O33 0.0406(19) 0.050(2) 0.049(2) 0.0006(18) 0.0040(16) 0.0033(17)
C34 0.043(3) 0.034(3) 0.049(3) -0.001(2) 0.006(2) 0.005(2)
C35 0.045(3) 0.043(3) 0.042(3) -0.001(2) 0.012(2) 0.002(2)
C36 0.047(3) 0.041(3) 0.041(3) -0.003(2) 0.005(2) 0.006(2)
C37 0.045(3) 0.021(2) 0.049(3) -0.003(2) 0.008(2) 0.002(2)
O38 0.0422(19) 0.063(2) 0.045(2) -0.0043(19) 0.0079(16) -0.0023(19)
C39 0.047(3) 0.053(3) 0.056(3) -0.005(3) 0.015(3) 0.002(3)
C40 0.049(3) 0.048(3) 0.060(4) -0.006(3) 0.015(3) -0.003(3)
C41 0.053(3) 0.020(2) 0.047(3) 0.000(2) 0.013(2) -0.002(2)
C42 0.045(3) 0.038(3) 0.043(3) 0.002(2) 0.004(2) 0.000(2)
C43 0.040(3) 0.038(3) 0.045(3) 0.003(2) 0.000(2) -0.009(2)
C44 0.134(7) 0.077(6) 0.118(7) 0.048(5) -0.082(6) -0.055(5)
C45 0.054(4) 0.088(5) 0.059(4) -0.024(4) -0.011(3) 0.005(4)
C46 0.038(3) 0.164(8) 0.070(5) -0.038(5) 0.006(3) 0.007(4)
C47 0.042(3) 0.030(3) 0.044(3) -0.001(2) 0.005(2) 0.001(2)
C48 0.041(3) 0.028(3) 0.047(3) 0.000(2) 0.011(2) 0.002(2)
N49 0.056(3) 0.076(4) 0.038(3) 0.013(3) 0.009(2) 0.002(3)
N50 0.062(3) 0.082(4) 0.040(3) 0.009(3) 0.007(2) 0.000(3)
N51 0.063(3) 0.069(3) 0.043(3) 0.007(3) 0.008(2) 0.001(3)
C52 0.055(3) 0.039(3) 0.042(3) 0.007(2) 0.005(2) 0.010(3)
C53 0.053(3) 0.053(3) 0.042(3) 0.006(3) 0.005(2) 0.004(3)
C54 0.054(3) 0.028(3) 0.044(3) 0.004(2) 0.008(2) 0.010(2)
C55 0.050(3) 0.028(3) 0.043(3) 0.002(2) 0.010(2) 0.007(2)
C56 0.051(3) 0.022(2) 0.043(3) 0.000(2) 0.008(2) 0.008(2)
C57 0.051(3) 0.030(3) 0.038(3) 0.001(2) 0.006(2) 0.007(2)
N58 0.046(2) 0.034(2) 0.042(3) 0.0002(19) 0.0070(19) 0.0134(19)
C59 0.052(3) 0.033(3) 0.040(3) 0.003(2) 0.003(2) 0.014(2)
C60 0.041(3) 0.055(3) 0.050(3) 0.001(3) 0.007(2) 0.005(3)
C61 0.055(3) 0.026(2) 0.043(3) 0.000(2) 0.008(2) 0.000(2)
N62 0.054(3) 0.051(3) 0.042(3) -0.001(2) 0.008(2) -0.007(2)
N63 0.058(3) 0.052(3) 0.044(3) -0.001(2) 0.008(2) -0.009(2)
N64 0.051(3) 0.042(3) 0.044(3) 0.001(2) 0.007(2) -0.006(2)
C65 0.048(3) 0.037(3) 0.045(3) 0.001(2) 0.009(2) -0.001(2)
C66 0.054(3) 0.053(3) 0.053(3) 0.003(3) 0.003(3) -0.015(3)
C67 0.059(3) 0.036(3) 0.064(4) -0.003(3) 0.015(3) -0.006(3)
C68 0.062(4) 0.047(3) 0.051(3) 0.005(3) 0.007(3) 0.004(3)
C69 0.076(4) 0.059(4) 0.067(4) 0.003(3) 0.016(3) 0.004(4)
C70 0.105(6) 0.083(5) 0.061(4) 0.005(4) 0.007(4) 0.013(5)
C71 0.159(8) 0.101(7) 0.047(4) 0.006(4) 0.017(5) 0.009(6)
C72 0.073(4) 0.111(5) 0.048(4) 0.021(4) 0.016(3) -0.007(3)
C73 0.072(4) 0.118(4) 0.075(5) 0.013(5) 0.026(4) -0.004(4)
C74 0.082(5) 0.118(4) 0.093(6) 0.000(5) 0.029(4) 0.003(4)
C75 0.095(6) 0.143(6) 0.160(9) -0.035(8) 0.033(6) 0.026(5)
C76 0.119(8) 0.145(6) 0.251(14) -0.060(11) 0.002(9) 0.041(7)
C77 0.127(9) 0.191(11) 0.47(3) -0.186(16) -0.033(14) 0.063(9)
O223 0.114(8) 0.091(6) 0.071(7) 0.011(6) 0.017(6) -0.020(6)
C222 0.187(16) 0.064(8) 0.095(16) 0.021(7) 0.059(16) 0.017(10)
C221 0.155(15) 0.094(13) 0.12(2) 0.024(12) 0.008(15) 0.006(11)
C225 0.25(3) 0.111(10) 0.109(16) 0.051(10) 0.097(18) 0.040(13)
C224 0.245(17) 0.115(10) 0.064(9) 0.040(8) 0.047(11) 0.094(12)
C202 0.107(8) 0.134(13) 0.068(9) 0.000(8) 0.006(7) -0.030(10)
C203 0.098(9) 0.111(14) 0.091(11) -0.006(10) 0.002(8) -0.036(11)
O201 0.151(12) 0.173(15) 0.104(11) 0.040(9) -0.013(9) -0.068(11)
C204 0.095(9) 0.144(17) 0.071(12) -0.006(12) 0.006(10) -0.019(12)
O211 0.30(3) 0.27(3) 0.086(12) 0.025(14) -0.018(16) -0.15(2)
C213 0.40(7) 0.33(6) 0.12(3) 0.04(3) 0.00(4) -0.25(5)
C212 0.31(3) 0.27(3) 0.063(17) 0.021(17) -0.01(2) -0.14(2)
C214 0.28(3) 0.27(3) 0.097(19) 0.026(16) -0.022(19) -0.14(2)

loop_
_atom_type_symbol
_atom_type_scat_dispersion_real
_atom_type_scat_dispersion_imag
_atom_type_scat_Cromer_Mann_a1
_atom_type_scat_Cromer_Mann_b1
_atom_type_scat_Cromer_Mann_a2
_atom_type_scat_Cromer_Mann_b2
_atom_type_scat_Cromer_Mann_a3
_atom_type_scat_Cromer_Mann_b3
_atom_type_scat_Cromer_Mann_a4
_atom_type_scat_Cromer_Mann_b4
_atom_type_scat_Cromer_Mann_c
_atom_type_scat_source
C 0.0181 0.0091 2.3100 20.8439 1.0200 10.2075 1.5886 0.5687 0.8650 51.6512 0.2156 'International Tables Vol C 4.2.6.8 and 6.1.1.4'
H 0.0000 0.0000 0.4930 10.5109 0.3229 26.1257 0.1402 3.1424 0.0408 57.7998 0.0030 'International Tables Vol C 4.2.6.8 and 6.1.1.4'
N 0.0311 0.0180 12.2126 0.0057 3.1322 9.8933 2.0125 28.9975 1.1663 0.5826 -11.5290 'International Tables Vol C 4.2.6.8 and 6.1.1.4'
O 0.0492 0.0322 3.0485 13.2771 2.2868 5.7011 1.5463 0.3239 0.8670 32.9089 0.2508 'International Tables Vol C 4.2.6.8 and 6.1.1.4'
Br -0.6763 1.2805 17.1789 2.1723 5.2358 16.5796 5.6377 0.2609 3.9851 41.4328 2.9557 'International Tables Vol C 4.2.6.8 and 6.1.1.4'

loop_
_geom_angle_atom_site_label_1
_geom_angle_atom_site_label_2
_geom_angle_atom_site_label_3
_geom_angle
_geom_angle_publ_flag
C3 O2 C40 112.4(4) yes
O2 C3 C4 110.9(5) yes
O2 C3 H31 109.1 no
C4 C3 H31 109.0 no
O2 C3 H32 110.2 no
C4 C3 H32 108.2 no
H31 C3 H32 109.4 no
C3 C4 O5 112.6(5) yes
C3 C4 H42 108.1 no
O5 C4 H42 108.9 no
C3 C4 H41 108.7 no
O5 C4 H41 109.0 no
H42 C4 H41 109.6 no
C4 O5 C6 109.9(4) yes
O5 C6 C7 111.2(5) yes
O5 C6 H62 108.2 no
C7 C6 H62 108.8 no
O5 C6 H61 109.1 no
C7 C6 H61 109.5 no
H62 C6 H61 110.0 no
C6 C7 O8 109.5(5) yes
C6 C7 H71 109.5 no
O8 C7 H71 109.1 no
C6 C7 H72 110.0 no
O8 C7 H72 109.8 no
H71 C7 H72 109.0 no
C7 O8 C9 111.8(4) yes
O8 C9 C10 108.5(5) yes
O8 C9 H92 110.9 no
C10 C9 H92 110.0 no
O8 C9 H91 109.2 no
C10 C9 H91 108.8 no
H92 C9 H91 109.4 no
C9 C10 O11 107.8(4) yes
C9 C10 H102 109.3 no
O11 C10 H102 110.8 no
C9 C10 H101 108.4 no
O11 C10 H101 109.5 no
H102 C10 H101 110.9 no
C10 O11 C12 115.7(4) yes
O11 C12 C13 123.4(5) yes
O11 C12 C48 115.9(4) yes
C13 C12 C48 120.6(5) yes
C12 C13 C14 119.1(5) yes
C12 C13 H131 121.0 no
C14 C13 H131 119.9 no
C13 C14 C15 120.4(5) yes
C13 C14 H141 119.3 no
C15 C14 H141 120.2 no
C14 C15 O16 124.2(4) yes
C14 C15 C47 120.2(4) yes
O16 C15 C47 115.6(4) yes
C15 O16 C17 115.2(4) yes
O16 C17 C18 107.5(4) yes
O16 C17 H172 110.4 no
C18 C17 H172 109.6 no
O16 C17 H171 110.2 no
C18 C17 H171 109.4 no
H172 C17 H171 109.7 no
C17 C18 N19 111.4(4) yes
C17 C18 H182 108.2 no
N19 C18 H182 109.4 no
C17 C18 H181 108.2 no
N19 C18 H181 108.7 no
H182 C18 H181 110.9 no
C18 N19 C20 119.8(4) yes
C18 N19 H191 119.8 no
C20 N19 H191 120.1 no
N19 C20 O21 120.3(5) yes
N19 C20 C22 118.3(4) yes
O21 C20 C22 121.4(4) yes
C20 C22 C23 116.7(4) yes
C20 C22 C27 124.3(4) yes
C23 C22 C27 119.1(4) yes
C22 C23 C24 122.2(5) yes
C22 C23 H231 118.9 no
C24 C23 H231 118.9 no
C23 C24 C25 117.6(4) yes
C23 C24 C43 121.0(5) yes
C25 C24 C43 121.4(5) yes
C24 C25 C26 121.6(5) yes
C24 C25 H251 119.6 no
C26 C25 H251 118.8 no
C25 C26 C27 119.4(5) yes
C25 C26 C28 117.3(4) yes
C27 C26 C28 123.2(4) yes
C26 C27 C22 120.0(4) yes
C26 C27 H271 120.2 no
C22 C27 H271 119.8 no
C26 C28 O29 121.1(4) yes
C26 C28 N30 117.8(4) yes
O29 C28 N30 121.1(4) yes
C28 N30 C31 119.8(4) yes
C28 N30 H301 120.2 no
C31 N30 H301 119.4 no
N30 C31 C32 111.6(5) yes
N30 C31 H312 108.9 no
C32 C31 H312 108.3 no
N30 C31 H311 109.5 no
C32 C31 H311 108.7 no
H312 C31 H311 109.8 no
C31 C32 O33 107.1(5) yes
C31 C32 H321 109.7 no
O33 C32 H321 110.1 no
C31 C32 H322 109.3 no
O33 C32 H322 109.9 no
H321 C32 H322 110.6 no
C32 O33 C34 115.6(4) yes
O33 C34 C35 123.8(5) yes
O33 C34 C42 116.3(5) yes
C35 C34 C42 119.9(5) yes
C34 C35 C36 120.1(5) yes
C34 C35 H351 120.8 no
C36 C35 H351 119.1 no
C35 C36 C37 119.4(5) yes
C35 C36 H361 120.2 no
C37 C36 H361 120.4 no
C36 C37 O38 115.1(4) yes
C36 C37 C41 120.8(5) yes
O38 C37 C41 124.1(4) yes
C37 O38 C39 117.2(4) yes
O38 C39 C40 108.3(4) yes
O38 C39 H391 110.5 no
C40 C39 H391 110.6 no
O38 C39 H392 109.2 no
C40 C39 H392 108.5 no
H391 C39 H392 109.7 no
C39 C40 O2 110.2(5) yes
C39 C40 H402 109.3 no
O2 C40 H402 108.9 no
C39 C40 H401 109.0 no
O2 C40 H401 109.1 no
H402 C40 H401 110.5 no
C37 C41 C42 119.2(5) yes
C37 C41 H411 120.4 no
C42 C41 H411 120.3 no
C41 C42 C34 120.6(5) yes
C41 C42 H421 119.7 no
C34 C42 H421 119.7 no
C24 C43 C44 110.5(4) yes
C24 C43 C45 111.8(5) yes
C44 C43 C45 107.4(5) yes
C24 C43 C46 108.2(4) yes
C44 C43 C46 110.3(7) yes
C45 C43 C46 108.7(5) yes
C43 C44 H441 110.6 no
C43 C44 H443 109.5 no
H441 C44 H443 109.9 no
C43 C44 H442 109.6 no
H441 C44 H442 108.7 no
H443 C44 H442 108.3 no
C43 C45 H451 110.4 no
C43 C45 H453 109.7 no
H451 C45 H453 109.3 no
C43 C45 H452 110.4 no
H451 C45 H452 108.8 no
H453 C45 H452 108.3 no
C43 C46 H461 108.7 no
C43 C46 H463 109.0 no
H461 C46 H463 109.7 no
C43 C46 H462 109.4 no
H461 C46 H462 109.9 no
H463 C46 H462 110.2 no
C15 C47 C48 119.6(5) yes
C15 C47 H471 120.4 no
C48 C47 H471 119.9 no
C47 C48 C12 120.0(5) yes
C47 C48 H481 119.9 no
C12 C48 H481 120.1 no
N50 N49 C53 111.4(4) yes
N50 N49 C72 120.3(5) yes
C53 N49 C72 128.3(5) yes
N49 N50 N51 106.8(4) yes
N50 N51 C52 108.6(5) yes
N51 C52 C53 108.7(5) yes
N51 C52 C54 123.3(5) yes
C53 C52 C54 127.9(5) yes
C52 C53 N49 104.6(5) yes
C52 C53 H531 128.9 no
N49 C53 H531 126.5 no
C52 C54 C55 120.7(5) yes
C52 C54 C59 121.0(5) yes
C55 C54 C59 118.3(5) yes
C54 C55 C56 121.0(5) yes
C54 C55 H551 119.6 no
C56 C55 H551 119.5 no
C55 C56 C57 117.9(5) yes
C55 C56 C61 121.6(5) yes
C57 C56 C61 120.4(5) yes
C56 C57 N58 120.2(5) yes
C56 C57 H571 119.6 no
N58 C57 H571 120.2 no
C57 N58 C59 122.6(5) yes
C57 N58 C60 118.3(4) yes
C59 N58 C60 119.0(4) yes
C54 C59 N58 119.9(5) yes
C54 C59 H591 120.6 no
N58 C59 H591 119.6 no
N58 C60 H601 109.1 no
N58 C60 H603 108.3 no
H601 C60 H603 109.9 no
N58 C60 H602 110.0 no
H601 C60 H602 110.5 no
H603 C60 H602 109.0 no
C56 C61 N62 122.4(5) yes
C56 C61 C65 129.3(5) yes
N62 C61 C65 108.2(5) yes
C61 N62 N63 108.9(4) yes
N62 N63 N64 106.6(4) yes
N63 N64 C65 111.8(4) yes
N63 N64 C66 119.6(4) yes
C65 N64 C66 128.6(5) yes
C61 C65 N64 104.4(5) yes
C61 C65 H651 128.1 no
N64 C65 H651 127.5 no
N64 C66 C67 112.0(5) yes
N64 C66 H662 108.2 no
C67 C66 H662 107.6 no
N64 C66 H661 109.9 no
C67 C66 H661 109.6 no
H662 C66 H661 109.4 no
C66 C67 C68 112.6(5) yes
C66 C67 H672 107.8 no
C68 C67 H672 108.3 no
C66 C67 H671 107.8 no
C68 C67 H671 110.4 no
H672 C67 H671 109.8 no
C67 C68 C69 112.3(5) yes
C67 C68 H681 109.4 no
C69 C68 H681 108.4 no
C67 C68 H682 109.6 no
C69 C68 H682 107.4 no
H681 C68 H682 109.7 no
C68 C69 C70 115.4(6) yes
C68 C69 H692 108.2 no
C70 C69 H692 107.8 no
C68 C69 H691 109.1 no
C70 C69 H691 106.0 no
H692 C69 H691 110.3 no
C69 C70 C71 112.6(7) yes
C69 C70 H702 107.0 no
C71 C70 H702 109.9 no
C69 C70 H701 107.8 no
C71 C70 H701 108.8 no
H702 C70 H701 110.6 no
C70 C71 H711 110.4 no
C70 C71 H713 108.8 no
H711 C71 H713 110.2 no
C70 C71 H712 108.7 no
H711 C71 H712 110.0 no
H713 C71 H712 108.7 no
N49 C72 C73 110.6(5) yes
N49 C72 H721 108.7 no
C73 C72 H721 109.3 no
N49 C72 H722 110.1 no
C73 C72 H722 107.7 no
H721 C72 H722 110.4 no
C72 C73 C74 114.9(7) yes
C72 C73 H732 108.0 no
C74 C73 H732 107.3 no
C72 C73 H731 108.8 no
C74 C73 H731 108.3 no
H732 C73 H731 109.5 no
C73 C74 C75 116.6(8) yes
C73 C74 H742 108.3 no
C75 C74 H742 107.6 no
C73 C74 H741 106.5 no
C75 C74 H741 107.8 no
H742 C74 H741 109.9 no
C74 C75 C76 113.3(9) yes
C74 C75 H751 108.6 no
C76 C75 H751 110.3 no
C74 C75 H752 108.8 no
C76 C75 H752 106.7 no
H751 C75 H752 109.0 no
C75 C76 C77 110.5(11) yes
C75 C76 H762 108.6 no
C77 C76 H762 109.3 no
C75 C76 H761 110.0 no
C77 C76 H761 109.0 no
H762 C76 H761 109.4 no
C76 C77 H771 109.5 no
C76 C77 H772 109.3 no
H771 C77 H772 109.5 no
C76 C77 H773 109.6 no
H771 C77 H773 109.5 no
H772 C77 H773 109.5 no
C222 O223 C224 111.7(7) yes
O223 C222 C221 108.3(8) yes
O223 C222 H2221 109.9 no
C221 C222 H2221 108.4 no
O223 C222 H2222 110.0 no
C221 C222 H2222 111.2 no
H2221 C222 H2222 109.0 no
C222 C221 H2212 109.5 no
C222 C221 H2211 111.0 no
H2212 C221 H2211 108.9 no
C222 C221 H2213 109.3 no
H2212 C221 H2213 109.3 no
H2211 C221 H2213 108.8 no
C224 C225 H2252 106.3 no
C224 C225 H2251 109.8 no
H2252 C225 H2251 110.1 no
C224 C225 H2253 112.4 no
H2252 C225 H2253 109.7 no
H2251 C225 H2253 108.6 no
C225 C224 O223 107.1(8) yes
C225 C224 H2242 110.1 no
O223 C224 H2242 107.1 no
C225 C224 H2241 113.5 no
O223 C224 H2241 109.5 no
H2242 C224 H2241 109.4 no
C203 C202 O201 120.1(7) yes
C203 C202 C204 119.4(7) yes
O201 C202 C204 120.5(8) yes
C202 C203 H2033 105.5 no
C202 C203 H2032 104.3 no
H2033 C203 H2032 113.5 no
C202 C203 H2031 104.4 no
H2033 C203 H2031 113.6 no
H2032 C203 H2031 114.2 no
C202 C204 H2043 110.5 no
C202 C204 H2042 105.3 no
H2043 C204 H2042 109.9 no
C202 C204 H2041 111.8 no
H2043 C204 H2041 109.8 no
H2042 C204 H2041 109.5 no
C212 C213 H2133 105.7 no
C212 C213 H2132 104.9 no
H2133 C213 H2132 112.9 no
C212 C213 H2131 107.3 no
H2133 C213 H2131 112.7 no
H2132 C213 H2131 112.7 no
C213 C212 O211 121.1(8) yes
C213 C212 C214 119.6(8) yes
O211 C212 C214 119.3(8) yes
C212 C214 H2143 105.4 no
C212 C214 H2142 101.1 no
H2143 C214 H2142 113.9 no
C212 C214 H2141 107.2 no
H2143 C214 H2141 113.9 no
H2142 C214 H2141 113.9 no

loop_
_geom_bond_atom_site_label_1
_geom_bond_atom_site_label_2
_geom_bond_distance
_geom_bond_publ_flag
O2 C3 1.426(6) yes
O2 C40 1.402(7) yes
C3 C4 1.474(8) yes
C3 H31 0.971 no
C3 H32 0.975 no
C4 O5 1.420(6) yes
C4 H42 0.978 no
C4 H41 0.969 no
O5 C6 1.411(7) yes
C6 C7 1.473(8) yes
C6 H62 0.982 no
C6 H61 0.979 no
C7 O8 1.424(6) yes
C7 H71 0.979 no
C7 H72 0.976 no
O8 C9 1.416(7) yes
C9 C10 1.516(7) yes
C9 H92 0.979 no
C9 H91 0.965 no
C10 O11 1.418(6) yes
C10 H102 0.977 no
C10 H101 0.972 no
O11 C12 1.392(6) yes
C12 C13 1.379(7) yes
C12 C48 1.381(7) yes
C13 C14 1.402(7) yes
C13 H131 0.943 no
C14 C15 1.363(7) yes
C14 H141 0.938 no
C15 O16 1.379(6) yes
C15 C47 1.397(7) yes
O16 C17 1.430(6) yes
C17 C18 1.511(7) yes
C17 H172 0.977 no
C17 H171 0.971 no
C18 N19 1.456(6) yes
C18 H182 0.971 no
C18 H181 0.969 no
N19 C20 1.346(6) yes
N19 H191 0.865 no
C20 O21 1.228(6) yes
C20 C22 1.495(7) yes
C22 C23 1.398(7) yes
C22 C27 1.389(7) yes
C23 C24 1.387(7) yes
C23 H231 0.927 no
C24 C25 1.389(7) yes
C24 C43 1.535(6) yes
C25 C26 1.397(7) yes
C25 H251 0.938 no
C26 C27 1.396(7) yes
C26 C28 1.501(7) yes
C27 H271 0.931 no
C28 O29 1.222(6) yes
C28 N30 1.347(6) yes
N30 C31 1.448(7) yes
N30 H301 0.868 no
C31 C32 1.506(7) yes
C31 H312 0.971 no
C31 H311 0.972 no
C32 O33 1.440(6) yes
C32 H321 0.972 no
C32 H322 0.980 no
O33 C34 1.386(6) yes
C34 C35 1.376(7) yes
C34 C42 1.382(7) yes
C35 C36 1.393(7) yes
C35 H351 0.935 no
C36 C37 1.384(7) yes
C36 H361 0.936 no
C37 O38 1.391(6) yes
C37 C41 1.377(7) yes
O38 C39 1.427(6) yes
C39 C40 1.500(7) yes
C39 H391 0.979 no
C39 H392 0.978 no
C40 H402 0.978 no
C40 H401 0.980 no
C41 C42 1.388(7) yes
C41 H411 0.939 no
C42 H421 0.942 no
C43 C44 1.516(8) yes
C43 C45 1.508(8) yes
C43 C46 1.512(8) yes
C44 H441 0.965 no
C44 H443 0.962 no
C44 H442 0.962 no
C45 H451 0.967 no
C45 H453 0.966 no
C45 H452 0.957 no
C46 H461 0.962 no
C46 H463 0.965 no
C46 H462 0.961 no
C47 C48 1.382(7) yes
C47 H471 0.946 no
C48 H481 0.945 no
N49 N50 1.347(7) yes
N49 C53 1.335(7) yes
N49 C72 1.472(7) yes
N50 N51 1.321(6) yes
N51 C52 1.354(7) yes
C52 C53 1.371(8) yes
C52 C54 1.470(7) yes
C53 H531 0.937 no
C54 C55 1.380(7) yes
C54 C59 1.395(7) yes
C55 C56 1.390(7) yes
C55 H551 0.950 no
C56 C57 1.389(7) yes
C56 C61 1.459(7) yes
C57 N58 1.338(6) yes
C57 H571 0.937 no
N58 C59 1.333(6) yes
N58 C60 1.487(6) yes
C59 H591 0.934 no
C60 H601 0.957 no
C60 H603 0.956 no
C60 H602 0.958 no
C61 N62 1.359(7) yes
C61 C65 1.381(7) yes
N62 N63 1.314(6) yes
N63 N64 1.350(6) yes
N64 C65 1.329(6) yes
N64 C66 1.463(7) yes
C65 H651 0.938 no
C66 C67 1.498(8) yes
C66 H662 0.968 no
C66 H661 0.967 no
C67 C68 1.522(8) yes
C67 H672 0.968 no
C67 H671 0.979 no
C68 C69 1.519(8) yes
C68 H681 0.976 no
C68 H682 0.981 no
C69 C70 1.469(9) yes
C69 H692 0.975 no
C69 H691 0.973 no
C70 C71 1.540(9) yes
C70 H702 0.980 no
C70 H701 0.977 no
C71 H711 0.973 no
C71 H713 0.967 no
C71 H712 0.963 no
C72 C73 1.534(10) yes
C72 H721 0.975 no
C72 H722 0.964 no
C73 C74 1.458(11) yes
C73 H732 0.991 no
C73 H731 0.983 no
C74 C75 1.537(11) yes
C74 H742 0.974 no
C74 H741 0.981 no
C75 C76 1.472(15) yes
C75 H751 0.971 no
C75 H752 0.970 no
C76 C77 1.497(8) yes
C76 H762 0.975 no
C76 H761 0.978 no
C77 H771 0.950 no
C77 H772 0.950 no
C77 H773 0.950 no
O223 C222 1.450(9) yes
O223 C224 1.432(9) yes
C222 C221 1.529(9) yes
C222 H2221 0.977 no
C222 H2222 0.979 no
C221 H2212 0.964 no
C221 H2211 0.964 no
C221 H2213 0.962 no
C225 C224 1.523(9) yes
C225 H2252 0.961 no
C225 H2251 0.963 no
C225 H2253 0.961 no
C224 H2242 0.971 no
C224 H2241 0.971 no
C202 C203 1.500(9) yes
C202 O201 1.199(14) yes
C202 C204 1.506(9) yes
C203 H2033 1.139 no
C203 H2032 1.144 no
C203 H2031 1.159 no
C204 H2043 0.963 no
C204 H2042 0.963 no
C204 H2041 0.962 no
O211 C212 1.260(16) yes
C213 C212 1.543(10) yes
C213 H2133 1.127 no
C213 H2132 1.128 no
C213 H2131 1.131 no
C212 C214 1.522(10) yes
C214 H2143 1.200 no
C214 H2142 1.203 no
C214 H2141 1.212 no

loop_
_geom_hbond_atom_site_label_D
_geom_hbond_atom_site_label_H
_geom_hbond_atom_site_label_A
_geom_hbond_site_symmetry_A
_geom_hbond_angle_DHA
_geom_hbond_distance_DH
_geom_hbond_distance_HA
_geom_hbond_distance_DA
_geom_hbond_publ_flag
C60 H601 O8 1_455 163.67(16) 0.957 2.466 3.395(12) yes
C60 H603 O2 1_455 147.67(15) 0.956 2.545 3.391(12) yes
C60 H602 O29 4_646 149.68(14) 0.958 2.503 3.364(12) yes
C204 H2252 O201 . 141(3) 0.838 1.644 2.353(12) yes
C225 H2253 C203 . 150.7(13) 0.961 1.143 2.036(12) yes
C203 H2253 C224 . 145.2(17) 1.143 2.087 3.095(12) yes
C203 H2253 C204 . 141(2) 1.143 1.601 2.594(12) yes
C203 H2031 O223 . 126.5(6) 1.159 2.153 2.991(12) yes
C203 H2031 O211 . 141.1(8) 1.159 2.124 3.113(12) yes
C204 H2041 O223 . 122.3(6) 0.962 2.293 2.923(12) yes
